data_1556977
loop_
_publ_author_name
'Bacik, P.'
'Cempirek, J.'
'Uher, P.'
'Novak, M.'
'Ozdin, D.'
'Filip, J.'
'Skoda, R.'
'Breiter, K.'
'Klementova, M.'
'Duda, R.'
'Groat, L.A.'

_publ_section_title
;
 Oxy-schorl, Na(Fe2+2Al)Al6Si6O18(BO3)3(OH)3O, a new mineral from Zlata
 Idka, Slovak Republic and Pribyslavice, Czech Republic : sample from
 Zlata Idka
;
_journal_name_full 'American Mineralogist'
_journal_page_first 485
_journal_page_last 492
_journal_paper_doi 10.2138/am.2013.4293
_journal_volume 98
_journal_year 2013
_chemical_formula_sum 'Al7 B3 Fe2 H3 Na O31 Si6'
_chemical_name_common Na(Fe2Al)Al6Si6O18(BO3)3(OH)3O
_chemical_name_mineral oxy-schorl
_space_group_IT_number 160
_space_group_name_Hall 'R 3 -2"'
_space_group_name_H-M_alt 'R 3 m :H'
_cell_angle_alpha 90
_cell_angle_beta 90
_cell_angle_gamma 120
_cell_formula_units_Z 3
_cell_length_a 15.916(3)
_cell_length_b 15.916(3)
_cell_length_c 7.1071(12)
_cell_volume 1559.2(5)
_diffrn_ambient_pressure 100
_diffrn_ambient_temperature 298
_cod_data_source_file oxy-schorl-Zlata_Idka.cif
_cod_data_source_block oxy-schorl
_cod_original_sg_symbol_H-M 'R 3 m'
_cod_original_formula_sum 'Na Fe2 Al7 Si6 B3 O31 H3'
_cod_database_code 1556977

loop_
_space_group_symop_id
_space_group_symop_operation_xyz
1 x,y,z
2 -y,x-y,z
3 -x+y,-x,z
4 -y,-x,z
5 -x+y,y,z
6 x,x-y,z
7 x+2/3,y+1/3,z+1/3
8 -y+2/3,x-y+1/3,z+1/3
9 -x+y+2/3,-x+1/3,z+1/3
10 -y+2/3,-x+1/3,z+1/3
11 -x+y+2/3,y+1/3,z+1/3
12 x+2/3,x-y+1/3,z+1/3
13 x+1/3,y+2/3,z+2/3
14 -y+1/3,x-y+2/3,z+2/3
15 -x+y+1/3,-x+2/3,z+2/3
16 -y+1/3,-x+2/3,z+2/3
17 -x+y+1/3,y+2/3,z+2/3
18 x+1/3,x-y+2/3,z+2/3

loop_
_atom_site_label
_atom_site_occupancy
_atom_site_fract_x
_atom_site_fract_y
_atom_site_fract_z
_atom_site_adp_type
_atom_site_U_iso_or_equiv
_atom_site_type_symbol
Na 0.859(14) 0.000000 0.000000 0.0825(5) Uiso 0.0229(12) Na
YAl 0.799(7) 0.12237(7) 0.06118(4) 0.50346(13) Uiso 0.0119(3) Al
YFe 0.201(7) 0.12237(7) 0.06118(4) 0.50346(13) Uiso 0.0119(3) Fe
Z 0.959(5) 0.29700(6) 0.36937(6) 0.14311(12) Uiso 0.0104(2) Al
Si 0.899(5) 0.19214(5) 0.19002(5) 0.86941(10) Uiso 0.0080(2) Si
O1 1.0 0.000000 0.000000 0.6394(8) Uiso 0.0269(12) O
O2 1.0 0.06060(11) 0.1212(2) 0.3556(4) Uiso 0.0210(7) O
O3 1.0 0.2620(2) 0.13101(12) 0.3745(4) Uiso 0.0189(7) O
O4 1.0 0.1869(2) 0.09346(11) 0.9640(4) Uiso 0.0198(6) O
O5 1.0 -0.1883(2) -0.09417(11) -0.0580(4) Uiso 0.0192(6) O
O6 1.0 0.19549(14) 0.18438(14) 0.6403(3) Uiso 0.0150(4) O
O7 1.0 0.28759(14) 0.28731(13) 0.9447(3) Uiso 0.0142(4) O
O8 1.0 0.20909(14) 0.26975(14) 0.3046(3) Uiso 0.0145(4) O
B 1.0 0.10971(18) 0.2194(4) 0.3182(6) Uiso 0.0142(8) B

loop_
_atom_site_aniso_label
_atom_site_aniso_U_11
_atom_site_aniso_U_22
_atom_site_aniso_U_33
_atom_site_aniso_U_12
_atom_site_aniso_U_13
_atom_site_aniso_U_23
Na 0.0223(15) 0.0223(15) 0.024(2) 0.0111(8) 0.000 0.000
YAl 0.0113(5) 0.0098(4) 0.0151(5) 0.0057(2) -0.0019(3) -0.00095(17)
YFe 0.0113(5) 0.0098(4) 0.0151(5) 0.0057(2) -0.0019(3) -0.00095(17)
Z 0.0113(4) 0.0109(4) 0.0098(4) 0.0060(3) 0.0001(3) -0.0004(3)
Si 0.0081(4) 0.0082(4) 0.0076(3) 0.0041(3) -0.0002(3) -0.0008(3)
O1 0.0314(19) 0.0314(19) 0.018(3) 0.0157(9) 0.000 0.000
O2 0.0251(13) 0.0147(14) 0.0197(14) 0.0073(7) 0.0001(6) 0.0002(12)
O3 0.0291(17) 0.0171(11) 0.0144(13) 0.0146(8) 0.0005(12) 0.0003(6)
O4 0.0243(16) 0.0168(10) 0.0208(14) 0.0121(8) -0.0001(12) 0.0000(6)
O5 0.0250(16) 0.0188(11) 0.0160(13) 0.0125(8) 0.0018(11) 0.0009(6)
O6 0.0165(10) 0.0169(10) 0.0111(8) 0.0080(8) 0.0012(7) 0.0008(7)
O7 0.0135(9) 0.0138(9) 0.0133(8) 0.0053(8) 0.0002(7) -0.0003(7)
O8 0.0136(9) 0.0152(10) 0.0153(9) 0.0075(8) -0.0001(7) 0.0018(7)
B 0.0172(16) 0.015(2) 0.0094(16) 0.0077(10) -0.0002(7) -0.0004(14)
